data_7107055
loop_
_publ_author_name
'Ben J. Jeffery'
'Emma L. Whitelaw'
'Daniel Garcia-Vivo'
'Joseph A. Stewart'
'Mary F. Mahon'
'Matthew G. Davidson'
'Matthew D. Jones'

_publ_section_title
;
 Group 4 initiators for the production of syndiotactically enriched
 polybutyrolacton
;
_journal_name_full Chem.Commun.
_journal_page_first 12328
_journal_paper_doi 10.1039/c1cc15265c
_journal_volume 47
_journal_year 2011
_chemical_formula_moiety 'C78 H110 Hf2 N2 O8, 3(C7 H8)'
_chemical_formula_sum 'C99 H134 Hf2 N2 O8'
_chemical_formula_weight 1837.06
_chemical_name_systematic
;
?
;
_space_group_IT_number 14
_symmetry_cell_setting monoclinic
_symmetry_space_group_name_Hall '-P 2yn'
_symmetry_space_group_name_H-M 'P 1 21/n 1'
_atom_sites_solution_hydrogens geom
_atom_sites_solution_primary direct
_atom_sites_solution_secondary difmap
_audit_creation_method SHELXL-97
_cell_angle_alpha 90.00
_cell_angle_beta 91.8780(10)
_cell_angle_gamma 90.00
_cell_formula_units_Z 2
_cell_length_a 12.7000(3)
_cell_length_b 15.7100(3)
_cell_length_c 22.5950(6)
_cell_measurement_reflns_used 123023
_cell_measurement_temperature 150(2)
_cell_measurement_theta_max 27.48
_cell_measurement_theta_min 3.51
_cell_volume 4505.67(18)
_computing_cell_refinement 'HKL Scalepack (Otwinski & Minor, 1997)'
_computing_data_collection 'Collect (Nonius BV, 1997-2000)'
_computing_data_reduction 'HKL Denzo & Scalepack (Otwinski & Minor 1997)'
_computing_molecular_graphics 'Ortep-3 for Windows (Farrugia, 1997)'
_computing_publication_material 'WinGX publication routines (Farrugia, 1999)'
_computing_structure_refinement 'SHELXL-97 (Sheldrick, 1997)'
_computing_structure_solution
;
SIR97- Altomare A., Burla M.C., Camalli M., Cascarano G.L., Giacovazzo C. ,
Guagliardi A., Moliterni A.G.G., Polidori G.,Spagna R.
(1999) J. Appl. Cryst. 32, 115-119.
;
_diffrn_ambient_temperature 150(2)
_diffrn_measured_fraction_theta_full 0.994
_diffrn_measured_fraction_theta_max 0.994
_diffrn_measurement_device_type 'nonius kappa ccd'
_diffrn_measurement_method ccd
_diffrn_radiation_monochromator graphite
_diffrn_radiation_source 'fine-focus sealed tube'
_diffrn_radiation_type MoK\a
_diffrn_radiation_wavelength 0.71073
_diffrn_reflns_av_R_equivalents 0.0823
_diffrn_reflns_av_sigmaI/netI 0.0463
_diffrn_reflns_limit_h_max 16
_diffrn_reflns_limit_h_min -16
_diffrn_reflns_limit_k_max 20
_diffrn_reflns_limit_k_min -20
_diffrn_reflns_limit_l_max 29
_diffrn_reflns_limit_l_min -29
_diffrn_reflns_number 75384
_diffrn_reflns_theta_full 27.50
_diffrn_reflns_theta_max 27.50
_diffrn_reflns_theta_min 3.52
_exptl_absorpt_coefficient_mu 2.358
_exptl_absorpt_correction_T_max 0.7984
_exptl_absorpt_correction_T_min 0.6499
_exptl_absorpt_correction_type multi-scan
_exptl_absorpt_process_details 'multi-scan Sortav (Blessing 1995)'
_exptl_crystal_colour colourless
_exptl_crystal_density_diffrn 1.354
_exptl_crystal_density_method 'not measured'
_exptl_crystal_description block
_exptl_crystal_F_000 1900
_exptl_crystal_size_max 0.20
_exptl_crystal_size_mid 0.10
_exptl_crystal_size_min 0.10
_refine_diff_density_max 1.999
_refine_diff_density_min -1.408
_refine_diff_density_rms 0.130
_refine_ls_extinction_method none
_refine_ls_goodness_of_fit_ref 1.059
_refine_ls_hydrogen_treatment constr
_refine_ls_matrix_type full
_refine_ls_number_parameters 450
_refine_ls_number_reflns 10293
_refine_ls_number_restraints 0
_refine_ls_restrained_S_all 1.059
_refine_ls_R_factor_all 0.0636
_refine_ls_R_factor_gt 0.0416
_refine_ls_shift/su_max 0.001
_refine_ls_shift/su_mean 0.000
_refine_ls_structure_factor_coef Fsqd
_refine_ls_weighting_details 'calc w=1/[\s^2^(Fo^2^)+(0.0474P)^2^+12.1368P] where P=(Fo^2^+2Fc^2^)/3'
_refine_ls_weighting_scheme calc
_refine_ls_wR_factor_gt 0.0962
_refine_ls_wR_factor_ref 0.1072
_reflns_number_gt 8054
_reflns_number_total 10293
_reflns_threshold_expression >2sigma(I)
_cod_data_source_file c1cc15265c.txt
_cod_data_source_block Hf2
_cod_original_sg_symbol_H-M P21/n
_cod_database_code 7107055

loop_
_symmetry_equiv_pos_as_xyz
'x, y, z'
'-x+1/2, y+1/2, -z+1/2'
'-x, -y, -z'
'x-1/2, -y-1/2, z-1/2'

loop_
_atom_site_label
_atom_site_type_symbol
_atom_site_fract_x
_atom_site_fract_y
_atom_site_fract_z
_atom_site_U_iso_or_equiv
_atom_site_adp_type
_atom_site_occupancy
_atom_site_symmetry_multiplicity
_atom_site_calc_flag
_atom_site_refinement_flags
_atom_site_disorder_assembly
_atom_site_disorder_group
Hf1 Hf 0.410468(13) 0.013206(11) 0.060514(8) 0.02346(7) Uani 1 1 d . . .
O1 O 0.3168(3) 0.0970(2) 0.02704(15) 0.0345(8) Uani 1 1 d . . .
N1 N 0.5222(3) -0.0786(2) 0.12116(16) 0.0232(7) Uani 1 1 d . . .
C1 C 0.2275(4) 0.1489(4) 0.0143(3) 0.0428(13) Uani 1 1 d . . .
H1 H 0.1949 0.1307 -0.0246 0.051 Uiso 1 1 calc R . .
O2 O 0.3154(2) -0.08255(19) 0.07708(14) 0.0275(7) Uani 1 1 d . . .
C2 C 0.1479(4) 0.1359(4) 0.0620(3) 0.0524(15) Uani 1 1 d . . .
H2A H 0.1240 0.0766 0.0615 0.079 Uiso 1 1 calc R . .
H2B H 0.0875 0.1738 0.0546 0.079 Uiso 1 1 calc R . .
H2C H 0.1808 0.1491 0.1008 0.079 Uiso 1 1 calc R . .
O3 O 0.5688(2) 0.0313(2) 0.03314(14) 0.0273(7) Uani 1 1 d . . .
C3 C 0.2609(5) 0.2404(4) 0.0095(3) 0.0573(17) Uani 1 1 d . . .
H3A H 0.2867 0.2607 0.0483 0.086 Uiso 1 1 calc R . .
H3B H 0.2006 0.2750 -0.0041 0.086 Uiso 1 1 calc R . .
H3C H 0.3172 0.2451 -0.0190 0.086 Uiso 1 1 calc R . .
O4 O 0.4338(2) 0.08115(19) 0.13392(14) 0.0262(6) Uani 1 1 d . . .
C4 C 0.3110(3) -0.1628(3) 0.0986(2) 0.0287(10) Uani 1 1 d . . .
C5 C 0.4049(4) -0.2082(3) 0.1094(2) 0.0307(10) Uani 1 1 d . . .
C6 C 0.4032(4) -0.2894(3) 0.1337(3) 0.0393(12) Uani 1 1 d . . .
H6 H 0.4677 -0.3186 0.1414 0.047 Uiso 1 1 calc R . .
C7 C 0.3086(4) -0.3291(3) 0.1471(3) 0.0468(14) Uani 1 1 d . . .
C8 C 0.2164(4) -0.2822(3) 0.1363(3) 0.0421(13) Uani 1 1 d . . .
H8 H 0.1514 -0.3082 0.1453 0.051 Uiso 1 1 calc R . .
C9 C 0.2131(4) -0.2003(3) 0.1133(2) 0.0325(10) Uani 1 1 d . . .
C10 C 0.1094(3) -0.1501(3) 0.1083(2) 0.0307(10) Uani 1 1 d . . .
C11 C 0.1155(4) -0.0784(3) 0.1540(2) 0.0363(11) Uani 1 1 d . . .
H11A H 0.1745 -0.0407 0.1453 0.054 Uiso 1 1 calc R . .
H11B H 0.1264 -0.1027 0.1937 0.054 Uiso 1 1 calc R . .
H11C H 0.0497 -0.0459 0.1523 0.054 Uiso 1 1 calc R . .
C12 C 0.0893(4) -0.1133(4) 0.0459(2) 0.0390(12) Uani 1 1 d . . .
H12A H 0.0206 -0.0848 0.0439 0.058 Uiso 1 1 calc R . .
H12B H 0.0898 -0.1595 0.0167 0.058 Uiso 1 1 calc R . .
H12C H 0.1447 -0.0721 0.0372 0.058 Uiso 1 1 calc R . .
C13 C 0.0137(4) -0.2065(4) 0.1213(3) 0.0434(13) Uani 1 1 d . . .
H13A H -0.0506 -0.1720 0.1191 0.065 Uiso 1 1 calc R . .
H13B H 0.0225 -0.2310 0.1610 0.065 Uiso 1 1 calc R . .
H13C H 0.0083 -0.2524 0.0920 0.065 Uiso 1 1 calc R . .
C14 C 0.3022(5) -0.4181(4) 0.1768(4) 0.072(2) Uani 1 1 d . . .
C15 C 0.2310(8) -0.4750(5) 0.1410(6) 0.119(5) Uani 1 1 d . . .
H15A H 0.2529 -0.4753 0.0998 0.178 Uiso 1 1 calc R . .
H15B H 0.1584 -0.4541 0.1426 0.178 Uiso 1 1 calc R . .
H15C H 0.2349 -0.5329 0.1570 0.178 Uiso 1 1 calc R . .
C16 C 0.2564(7) -0.4078(6) 0.2398(5) 0.108(4) Uani 1 1 d . . .
H16A H 0.1803 -0.3980 0.2361 0.162 Uiso 1 1 calc R . .
H16B H 0.2902 -0.3594 0.2600 0.162 Uiso 1 1 calc R . .
H16C H 0.2700 -0.4598 0.2628 0.162 Uiso 1 1 calc R . .
C17 C 0.4104(6) -0.4588(4) 0.1834(4) 0.082(3) Uani 1 1 d . . .
H17A H 0.4047 -0.5131 0.2044 0.123 Uiso 1 1 calc R . .
H17B H 0.4579 -0.4208 0.2059 0.123 Uiso 1 1 calc R . .
H17C H 0.4384 -0.4688 0.1441 0.123 Uiso 1 1 calc R . .
C18 C 0.5102(3) -0.1672(3) 0.0968(2) 0.0287(10) Uani 1 1 d . . .
H18A H 0.5673 -0.2033 0.1139 0.034 Uiso 1 1 calc R . .
H18B H 0.5186 -0.1653 0.0534 0.034 Uiso 1 1 calc R . .
C19 C 0.4870(3) -0.0741(3) 0.18418(19) 0.0249(9) Uani 1 1 d . . .
H19A H 0.4093 -0.0789 0.1847 0.030 Uiso 1 1 calc R . .
H19B H 0.5176 -0.1224 0.2070 0.030 Uiso 1 1 calc R . .
C20 C 0.5210(3) 0.0084(3) 0.2127(2) 0.0252(9) Uani 1 1 d . . .
C21 C 0.4954(3) 0.0847(3) 0.18391(19) 0.0246(9) Uani 1 1 d . . .
C22 C 0.5359(3) 0.1625(3) 0.2060(2) 0.0281(9) Uani 1 1 d . . .
C23 C 0.6008(4) 0.1589(3) 0.2570(2) 0.0305(10) Uani 1 1 d . . .
H23 H 0.6296 0.2107 0.2720 0.037 Uiso 1 1 calc R . .
C24 C 0.6260(3) 0.0835(3) 0.2875(2) 0.0294(10) Uani 1 1 d . . .
C25 C 0.5834(3) 0.0085(3) 0.2640(2) 0.0265(9) Uani 1 1 d . . .
H25 H 0.5977 -0.0439 0.2837 0.032 Uiso 1 1 calc R . .
C26 C 0.5126(4) 0.2476(3) 0.1743(2) 0.0346(11) Uani 1 1 d . . .
C27 C 0.5479(5) 0.2435(4) 0.1098(3) 0.0479(14) Uani 1 1 d . . .
H27A H 0.6219 0.2259 0.1092 0.072 Uiso 1 1 calc R . .
H27B H 0.5400 0.2998 0.0915 0.072 Uiso 1 1 calc R . .
H27C H 0.5043 0.2022 0.0877 0.072 Uiso 1 1 calc R . .
C28 C 0.3933(4) 0.2653(3) 0.1754(3) 0.0426(13) Uani 1 1 d . . .
H28A H 0.3548 0.2181 0.1563 0.064 Uiso 1 1 calc R . .
H28B H 0.3773 0.3183 0.1541 0.064 Uiso 1 1 calc R . .
H28C H 0.3719 0.2707 0.2165 0.064 Uiso 1 1 calc R . .
C29 C 0.5695(4) 0.3224(3) 0.2040(3) 0.0452(13) Uani 1 1 d . . .
H29A H 0.5473 0.3275 0.2450 0.068 Uiso 1 1 calc R . .
H29B H 0.5521 0.3749 0.1824 0.068 Uiso 1 1 calc R . .
H29C H 0.6457 0.3127 0.2038 0.068 Uiso 1 1 calc R . .
C30 C 0.6983(4) 0.0812(3) 0.3432(2) 0.0357(11) Uani 1 1 d . . .
C31 C 0.7569(5) 0.1648(4) 0.3533(3) 0.0469(14) Uani 1 1 d . . .
H31A H 0.7060 0.2104 0.3602 0.070 Uiso 1 1 calc R . .
H31B H 0.7972 0.1784 0.3183 0.070 Uiso 1 1 calc R . .
H31C H 0.8050 0.1594 0.3879 0.070 Uiso 1 1 calc R . .
C32 C 0.7811(5) 0.0099(4) 0.3373(3) 0.0580(17) Uani 1 1 d . . .
H32A H 0.8291 0.0104 0.3722 0.087 Uiso 1 1 calc R . .
H32B H 0.8213 0.0195 0.3016 0.087 Uiso 1 1 calc R . .
H32C H 0.7455 -0.0453 0.3345 0.087 Uiso 1 1 calc R . .
C33 C 0.6316(5) 0.0635(4) 0.3970(3) 0.0494(14) Uani 1 1 d . . .
H33A H 0.5793 0.1088 0.4009 0.074 Uiso 1 1 calc R . .
H33B H 0.6773 0.0616 0.4328 0.074 Uiso 1 1 calc R . .
H33C H 0.5955 0.0087 0.3919 0.074 Uiso 1 1 calc R . .
C34 C 0.6484(3) 0.0127(3) 0.0743(2) 0.0247(9) Uani 1 1 d . . .
C35 C 0.7453(3) 0.0534(3) 0.0723(2) 0.0291(10) Uani 1 1 d . . .
H35 H 0.7563 0.0970 0.0440 0.035 Uiso 1 1 calc R . .
C36 C 0.8264(4) 0.0294(3) 0.1123(2) 0.0329(10) Uani 1 1 d . . .
H36 H 0.8929 0.0569 0.1114 0.039 Uiso 1 1 calc R . .
C37 C 0.8096(4) -0.0346(3) 0.1533(2) 0.0337(11) Uani 1 1 d . . .
H37 H 0.8651 -0.0518 0.1799 0.040 Uiso 1 1 calc R . .
C38 C 0.7121(4) -0.0735(3) 0.1554(2) 0.0302(10) Uani 1 1 d . . .
H38 H 0.7008 -0.1174 0.1834 0.036 Uiso 1 1 calc R . .
C39 C 0.6302(3) -0.0482(3) 0.1166(2) 0.0256(9) Uani 1 1 d . . .
C100 C 0.5092(8) 0.5876(7) 0.0037(4) 0.103(3) Uiso 1 1 d . . .
H100 H 0.5163 0.6477 0.0064 0.123 Uiso 1 1 calc R . .
C101 C 0.5976(9) 0.5361(7) 0.0025(5) 0.105(3) Uiso 1 1 d . . .
H101 H 0.6658 0.5612 0.0040 0.125 Uiso 1 1 calc R A 1
C103 C 0.6889(17) 0.3891(14) -0.0007(10) 0.109(6) Uiso 0.50 1 d P B 1
H12D H 0.7520 0.4234 0.0081 0.163 Uiso 0.50 1 calc PR B 1
H11D H 0.6946 0.3623 -0.0396 0.163 Uiso 0.50 1 calc PR B 1
H10D H 0.6825 0.3450 0.0296 0.163 Uiso 0.50 1 calc PR B 1
C104 C 0.9560(15) 0.3599(12) 0.0310(8) 0.207(8) Uiso 1 1 d . . .
H10A H 0.8855 0.3471 0.0144 0.311 Uiso 1 1 calc R . .
H10B H 1.0091 0.3335 0.0064 0.311 Uiso 1 1 calc R . .
H10C H 0.9666 0.4217 0.0318 0.311 Uiso 1 1 calc R . .
C105 C 0.9668(4) 0.3241(4) 0.0949(3) 0.129(4) Uiso 1 1 d G . .
C106 C 1.0550(4) 0.3290(4) 0.1328(3) 0.126(4) Uiso 1 1 d G . .
H106 H 1.1152 0.3602 0.1214 0.151 Uiso 1 1 calc R . .
C107 C 1.0553(5) 0.2883(4) 0.1874(3) 0.131(4) Uiso 1 1 d G . .
H107 H 1.1156 0.2917 0.2133 0.158 Uiso 1 1 calc R . .
C108 C 0.9673(5) 0.2427(4) 0.2041(3) 0.114(3) Uiso 1 1 d G . .
H108 H 0.9675 0.2149 0.2415 0.137 Uiso 1 1 calc R . .
C109 C 0.8791(4) 0.2378(4) 0.1663(3) 0.107(3) Uiso 1 1 d G . .
H109 H 0.8190 0.2067 0.1777 0.128 Uiso 1 1 calc R . .
C110 C 0.8788(4) 0.2785(3) 0.1116(2) 0.102(3) Uiso 1 1 d G . .
H110 H 0.8185 0.2752 0.0857 0.122 Uiso 1 1 calc R . .
C202 C 0.5876(6) 0.4487(6) -0.0009(4) 0.23(2) Uiso 0.50 1 d PG . 1
C102 C 0.5876(6) 0.4487(6) -0.0009(4) 0.050(3) Uiso 0.50 1 d PG . 2
H102 H 0.6487 0.4140 -0.0014 0.059 Uiso 0.50 1 calc PR . 2

loop_
_atom_site_aniso_label
_atom_site_aniso_U_11
_atom_site_aniso_U_22
_atom_site_aniso_U_33
_atom_site_aniso_U_23
_atom_site_aniso_U_13
_atom_site_aniso_U_12
Hf1 0.01879(9) 0.02532(11) 0.02647(11) 0.00081(7) 0.00391(6) 0.00336(7)
O1 0.0343(18) 0.0380(19) 0.0311(18) -0.0003(14) 0.0003(14) 0.0162(14)
N1 0.0190(17) 0.0221(18) 0.029(2) -0.0007(14) 0.0044(14) -0.0001(13)
C1 0.039(3) 0.047(3) 0.042(3) -0.002(2) -0.006(2) 0.019(2)
O2 0.0191(14) 0.0294(17) 0.0341(18) 0.0034(13) 0.0031(13) 0.0020(12)
C2 0.032(3) 0.050(3) 0.076(4) -0.011(3) 0.007(3) 0.011(2)
O3 0.0198(14) 0.0337(18) 0.0286(16) 0.0003(13) 0.0035(12) 0.0037(12)
C3 0.062(4) 0.049(4) 0.063(4) 0.020(3) 0.023(3) 0.030(3)
O4 0.0227(15) 0.0244(16) 0.0314(17) -0.0001(12) 0.0019(13) 0.0028(11)
C4 0.023(2) 0.030(2) 0.034(3) -0.0036(19) 0.0034(19) -0.0023(17)
C5 0.025(2) 0.028(2) 0.040(3) -0.0090(19) 0.0036(19) -0.0015(17)
C6 0.028(2) 0.026(3) 0.064(4) -0.002(2) 0.004(2) 0.0022(18)
C7 0.033(3) 0.027(3) 0.081(4) 0.001(3) 0.009(3) -0.001(2)
C8 0.027(2) 0.035(3) 0.065(4) 0.000(2) 0.009(2) -0.007(2)
C9 0.027(2) 0.029(3) 0.041(3) -0.006(2) 0.006(2) -0.0027(18)
C10 0.019(2) 0.035(3) 0.038(3) -0.002(2) 0.0096(19) -0.0028(17)
C11 0.031(2) 0.040(3) 0.038(3) -0.002(2) 0.009(2) 0.000(2)
C12 0.023(2) 0.052(3) 0.041(3) -0.003(2) 0.002(2) -0.001(2)
C13 0.021(2) 0.045(3) 0.064(4) -0.001(3) 0.010(2) -0.004(2)
C14 0.042(3) 0.033(3) 0.144(7) 0.018(4) 0.022(4) 0.004(2)
C15 0.079(6) 0.039(5) 0.238(15) 0.013(6) -0.006(7) -0.013(4)
C16 0.096(6) 0.077(6) 0.157(9) 0.063(6) 0.077(6) 0.039(5)
C17 0.064(4) 0.033(3) 0.149(8) 0.032(4) 0.029(5) 0.010(3)
C18 0.022(2) 0.026(2) 0.038(3) -0.0043(19) 0.0028(19) 0.0030(16)
C19 0.025(2) 0.023(2) 0.028(2) 0.0005(17) 0.0029(18) -0.0005(16)
C20 0.021(2) 0.026(2) 0.028(2) -0.0005(17) 0.0069(17) -0.0010(16)
C21 0.021(2) 0.029(2) 0.024(2) -0.0015(17) 0.0052(17) 0.0013(16)
C22 0.023(2) 0.025(2) 0.036(3) -0.0006(18) 0.0070(19) 0.0017(16)
C23 0.026(2) 0.029(2) 0.037(3) -0.0044(19) 0.0030(19) -0.0009(17)
C24 0.023(2) 0.030(2) 0.036(3) -0.0030(19) 0.0051(19) -0.0002(17)
C25 0.024(2) 0.030(2) 0.026(2) 0.0016(17) 0.0051(17) 0.0029(16)
C26 0.036(3) 0.022(2) 0.046(3) 0.002(2) 0.006(2) 0.0011(18)
C27 0.062(4) 0.036(3) 0.047(3) 0.012(2) 0.006(3) -0.001(3)
C28 0.038(3) 0.030(3) 0.060(4) -0.004(2) -0.001(3) 0.005(2)
C29 0.046(3) 0.025(3) 0.065(4) 0.004(2) 0.000(3) -0.004(2)
C30 0.034(3) 0.033(3) 0.039(3) -0.005(2) -0.006(2) 0.004(2)
C31 0.043(3) 0.050(3) 0.047(3) -0.004(3) -0.007(3) -0.010(2)
C32 0.046(3) 0.063(4) 0.063(4) -0.022(3) -0.021(3) 0.020(3)
C33 0.048(3) 0.057(4) 0.042(3) 0.007(3) -0.006(3) 0.000(3)
C34 0.022(2) 0.026(2) 0.027(2) -0.0024(17) 0.0052(17) 0.0040(16)
C35 0.022(2) 0.033(3) 0.033(2) 0.0018(19) 0.0056(18) -0.0019(17)
C36 0.021(2) 0.041(3) 0.037(3) -0.003(2) 0.0030(19) -0.0018(18)
C37 0.022(2) 0.042(3) 0.037(3) -0.002(2) 0.0004(19) 0.0071(19)
C38 0.028(2) 0.029(2) 0.034(3) 0.0007(19) 0.0047(19) 0.0036(18)
C39 0.019(2) 0.027(2) 0.031(2) -0.0032(18) 0.0047(17) 0.0005(16)

loop_
_atom_type_symbol
_atom_type_description
_atom_type_scat_dispersion_real
_atom_type_scat_dispersion_imag
_atom_type_scat_source
C C 0.0033 0.0016 'International Tables Vol C Tables 4.2.6.8 and 6.1.1.4'
H H 0.0000 0.0000 'International Tables Vol C Tables 4.2.6.8 and 6.1.1.4'
O O 0.0106 0.0060 'International Tables Vol C Tables 4.2.6.8 and 6.1.1.4'
N N 0.0061 0.0033 'International Tables Vol C Tables 4.2.6.8 and 6.1.1.4'
Hf Hf -0.5830 6.1852 'International Tables Vol C Tables 4.2.6.8 and 6.1.1.4'

loop_
_geom_angle_atom_site_label_1
_geom_angle_atom_site_label_2
_geom_angle_atom_site_label_3
_geom_angle
_geom_angle_site_symmetry_1
_geom_angle_site_symmetry_3
O1 Hf1 O2 102.89(14) . .
O1 Hf1 O4 91.98(13) . .
O2 Hf1 O4 109.09(13) . .
O1 Hf1 O3 111.85(13) . .
O2 Hf1 O3 137.91(12) . .
O4 Hf1 O3 93.09(12) . .
O1 Hf1 O3 86.12(12) . 3_655
O2 Hf1 O3 91.87(12) . 3_655
O4 Hf1 O3 158.81(12) . 3_655
O3 Hf1 O3 68.29(13) . 3_655
O1 Hf1 N1 168.61(13) . .
O2 Hf1 N1 77.81(12) . .
O4 Hf1 N1 77.19(12) . .
O3 Hf1 N1 72.76(12) . .
O3 Hf1 N1 105.25(11) 3_655 .
C1 O1 Hf1 163.4(4) . .
C39 N1 C18 111.2(3) . .
C39 N1 C19 111.1(3) . .
C18 N1 C19 111.1(3) . .
C39 N1 Hf1 107.5(3) . .
C18 N1 Hf1 107.1(3) . .
C19 N1 Hf1 108.7(2) . .
O1 C1 C3 109.8(5) . .
O1 C1 C2 109.0(4) . .
C3 C1 C2 112.1(5) . .
O1 C1 H1 108.6 . .
C3 C1 H1 108.6 . .
C2 C1 H1 108.6 . .
C4 O2 Hf1 144.3(3) . .
C1 C2 H2A 109.5 . .
C1 C2 H2B 109.5 . .
H2A C2 H2B 109.5 . .
C1 C2 H2C 109.5 . .
H2A C2 H2C 109.5 . .
H2B C2 H2C 109.5 . .
C34 O3 Hf1 116.7(3) . .
C34 O3 Hf1 117.5(2) . 3_655
Hf1 O3 Hf1 111.71(13) . 3_655
C1 C3 H3A 109.5 . .
C1 C3 H3B 109.5 . .
H3A C3 H3B 109.5 . .
C1 C3 H3C 109.5 . .
H3A C3 H3C 109.5 . .
H3B C3 H3C 109.5 . .
C21 O4 Hf1 141.7(3) . .
O2 C4 C5 119.4(4) . .
O2 C4 C9 121.0(4) . .
C5 C4 C9 119.5(4) . .
C6 C5 C4 120.7(4) . .
C6 C5 C18 119.3(4) . .
C4 C5 C18 120.0(4) . .
C5 C6 C7 121.4(5) . .
C5 C6 H6 119.3 . .
C7 C6 H6 119.3 . .
C6 C7 C8 116.6(5) . .
C6 C7 C14 123.6(5) . .
C8 C7 C14 119.6(5) . .
C9 C8 C7 124.7(5) . .
C9 C8 H8 117.6 . .
C7 C8 H8 117.6 . .
C8 C9 C4 117.0(4) . .
C8 C9 C10 121.2(4) . .
C4 C9 C10 121.6(4) . .
C11 C10 C9 107.7(4) . .
C11 C10 C12 110.2(4) . .
C9 C10 C12 112.1(4) . .
C11 C10 C13 108.6(4) . .
C9 C10 C13 111.8(4) . .
C12 C10 C13 106.4(4) . .
C10 C11 H11A 109.5 . .
C10 C11 H11B 109.5 . .
H11A C11 H11B 109.5 . .
C10 C11 H11C 109.5 . .
H11A C11 H11C 109.5 . .
H11B C11 H11C 109.5 . .
C10 C12 H12A 109.5 . .
C10 C12 H12B 109.5 . .
H12A C12 H12B 109.5 . .
C10 C12 H12C 109.5 . .
H12A C12 H12C 109.5 . .
H12B C12 H12C 109.5 . .
C10 C13 H13A 109.5 . .
C10 C13 H13B 109.5 . .
H13A C13 H13B 109.5 . .
C10 C13 H13C 109.5 . .
H13A C13 H13C 109.5 . .
H13B C13 H13C 109.5 . .
C15 C14 C17 109.3(7) . .
C15 C14 C7 110.2(7) . .
C17 C14 C7 111.2(5) . .
C15 C14 C16 108.6(8) . .
C17 C14 C16 108.4(7) . .
C7 C14 C16 109.1(6) . .
C14 C15 H15A 109.5 . .
C14 C15 H15B 109.5 . .
H15A C15 H15B 109.5 . .
C14 C15 H15C 109.5 . .
H15A C15 H15C 109.5 . .
H15B C15 H15C 109.5 . .
C14 C16 H16A 109.5 . .
C14 C16 H16B 109.5 . .
H16A C16 H16B 109.5 . .
C14 C16 H16C 109.5 . .
H16A C16 H16C 109.5 . .
H16B C16 H16C 109.5 . .
C14 C17 H17A 109.5 . .
C14 C17 H17B 109.5 . .
H17A C17 H17B 109.5 . .
C14 C17 H17C 109.5 . .
H17A C17 H17C 109.5 . .
H17B C17 H17C 109.5 . .
N1 C18 C5 113.8(4) . .
N1 C18 H18A 108.8 . .
C5 C18 H18A 108.8 . .
N1 C18 H18B 108.8 . .
C5 C18 H18B 108.8 . .
H18A C18 H18B 107.7 . .
C20 C19 N1 110.8(3) . .
C20 C19 H19A 109.5 . .
N1 C19 H19A 109.5 . .
C20 C19 H19B 109.5 . .
N1 C19 H19B 109.5 . .
H19A C19 H19B 108.1 . .
C25 C20 C21 120.5(4) . .
C25 C20 C19 120.6(4) . .
C21 C20 C19 118.7(4) . .
O4 C21 C20 118.2(4) . .
O4 C21 C22 121.6(4) . .
C20 C21 C22 120.2(4) . .
C23 C22 C21 117.1(4) . .
C23 C22 C26 121.1(4) . .
C21 C22 C26 121.8(4) . .
C22 C23 C24 124.0(4) . .
C22 C23 H23 118.0 . .
C24 C23 H23 118.0 . .
C25 C24 C23 116.5(4) . .
C25 C24 C30 120.4(4) . .
C23 C24 C30 123.0(4) . .
C20 C25 C24 121.7(4) . .
C20 C25 H25 119.2 . .
C24 C25 H25 119.2 . .
C29 C26 C27 107.5(4) . .
C29 C26 C28 107.9(4) . .
C27 C26 C28 109.8(5) . .
C29 C26 C22 112.5(4) . .
C27 C26 C22 110.2(4) . .
C28 C26 C22 108.8(4) . .
C26 C27 H27A 109.5 . .
C26 C27 H27B 109.5 . .
H27A C27 H27B 109.5 . .
C26 C27 H27C 109.5 . .
H27A C27 H27C 109.5 . .
H27B C27 H27C 109.5 . .
C26 C28 H28A 109.5 . .
C26 C28 H28B 109.5 . .
H28A C28 H28B 109.5 . .
C26 C28 H28C 109.5 . .
H28A C28 H28C 109.5 . .
H28B C28 H28C 109.5 . .
C26 C29 H29A 109.5 . .
C26 C29 H29B 109.5 . .
H29A C29 H29B 109.5 . .
C26 C29 H29C 109.5 . .
H29A C29 H29C 109.5 . .
H29B C29 H29C 109.5 . .
C31 C30 C33 108.5(5) . .
C31 C30 C24 112.3(4) . .
C33 C30 C24 108.9(4) . .
C31 C30 C32 107.9(5) . .
C33 C30 C32 109.4(5) . .
C24 C30 C32 109.8(4) . .
C30 C31 H31A 109.5 . .
C30 C31 H31B 109.5 . .
H31A C31 H31B 109.5 . .
C30 C31 H31C 109.5 . .
H31A C31 H31C 109.5 . .
H31B C31 H31C 109.5 . .
C30 C32 H32A 109.5 . .
C30 C32 H32B 109.5 . .
H32A C32 H32B 109.5 . .
C30 C32 H32C 109.5 . .
H32A C32 H32C 109.5 . .
H32B C32 H32C 109.5 . .
C30 C33 H33A 109.5 . .
C30 C33 H33B 109.5 . .
H33A C33 H33B 109.5 . .
C30 C33 H33C 109.5 . .
H33A C33 H33C 109.5 . .
H33B C33 H33C 109.5 . .
C39 C34 O3 118.6(4) . .
C39 C34 C35 120.8(4) . .
O3 C34 C35 120.6(4) . .
C34 C35 C36 119.2(4) . .
C34 C35 H35 120.4 . .
C36 C35 H35 120.4 . .
C37 C36 C35 120.0(4) . .
C37 C36 H36 120.0 . .
C35 C36 H36 120.0 . .
C38 C37 C36 120.0(4) . .
C38 C37 H37 120.0 . .
C36 C37 H37 120.0 . .
C37 C38 C39 120.2(4) . .
C37 C38 H38 119.9 . .
C39 C38 H38 119.9 . .
C34 C39 C38 119.7(4) . .
C34 C39 N1 117.1(4) . .
C38 C39 N1 123.0(4) . .
C102 C100 C202 0.0(17) 3_665 3_665
C102 C100 C101 119.2(11) 3_665 .
C202 C100 C101 119.2(11) 3_665 .
C102 C100 H100 120.4 3_665 .
C202 C100 H100 120.4 3_665 .
C101 C100 H100 120.4 . .
C102 C101 C202 0.0(7) . .
C102 C101 C100 120.5(10) . .
C202 C101 C100 120.5(10) . .
C102 C101 H101 119.7 . .
C202 C101 H101 119.7 . .
C100 C101 H101 119.7 . .
C202 C103 H12D 109.5 . .
C202 C103 H11D 109.5 . .
H12D C103 H11D 109.5 . .
C202 C103 H10D 109.5 . .
H12D C103 H10D 109.5 . .
H11D C103 H10D 109.5 . .
C105 C104 H10A 109.5 . .
C105 C104 H10B 109.5 . .
H10A C104 H10B 109.5 . .
C105 C104 H10C 109.5 . .
H10A C104 H10C 109.5 . .
H10B C104 H10C 109.5 . .
C106 C105 C110 120.0 . .
C106 C105 C104 126.7(8) . .
C110 C105 C104 113.1(8) . .
C105 C106 C107 120.0 . .
C105 C106 H106 120.0 . .
C107 C106 H106 120.0 . .
C108 C107 C106 120.0 . .
C108 C107 H107 120.0 . .
C106 C107 H107 120.0 . .
C107 C108 C109 120.0 . .
C107 C108 H108 120.0 . .
C109 C108 H108 120.0 . .
C110 C109 C108 120.0 . .
C110 C109 H109 120.0 . .
C108 C109 H109 120.0 . .
C109 C110 C105 120.0 . .
C109 C110 H110 120.0 . .
C105 C110 H110 120.0 . .
C100 C202 C101 120.2(8) 3_665 .
C100 C202 C103 119.0(12) 3_665 .
C101 C202 C103 120.8(11) . .
C100 C102 C101 120.2(8) 3_665 .
C100 C102 H102 119.9 3_665 .
C101 C102 H102 119.9 . .

loop_
_geom_bond_atom_site_label_1
_geom_bond_atom_site_label_2
_geom_bond_distance
_geom_bond_site_symmetry_2
Hf1 O1 1.913(3) .
Hf1 O2 1.972(3) .
Hf1 O4 1.987(3) .
Hf1 O3 2.142(3) .
Hf1 O3 2.252(3) 3_655
Hf1 N1 2.417(4) .
O1 C1 1.419(6) .
N1 C39 1.460(5) .
N1 C18 1.503(6) .
N1 C19 1.508(6) .
C1 C3 1.504(9) .
C1 C2 1.516(8) .
C1 H1 1.0000 .
O2 C4 1.353(6) .
C2 H2A 0.9800 .
C2 H2B 0.9800 .
C2 H2C 0.9800 .
O3 C34 1.382(5) .
O3 Hf1 2.252(3) 3_655
C3 H3A 0.9800 .
C3 H3B 0.9800 .
C3 H3C 0.9800 .
O4 C21 1.354(5) .
C4 C5 1.404(6) .
C4 C9 1.425(6) .
C5 C6 1.390(7) .
C5 C18 1.519(6) .
C6 C7 1.394(7) .
C6 H6 0.9500 .
C7 C8 1.399(7) .
C7 C14 1.554(8) .
C8 C9 1.387(7) .
C8 H8 0.9500 .
C9 C10 1.536(6) .
C10 C11 1.529(7) .
C10 C12 1.539(7) .
C10 C13 1.539(6) .
C11 H11A 0.9800 .
C11 H11B 0.9800 .
C11 H11C 0.9800 .
C12 H12A 0.9800 .
C12 H12B 0.9800 .
C12 H12C 0.9800 .
C13 H13A 0.9800 .
C13 H13B 0.9800 .
C13 H13C 0.9800 .
C14 C15 1.491(12) .
C14 C17 1.519(9) .
C14 C16 1.564(12) .
C15 H15A 0.9800 .
C15 H15B 0.9800 .
C15 H15C 0.9800 .
C16 H16A 0.9800 .
C16 H16B 0.9800 .
C16 H16C 0.9800 .
C17 H17A 0.9800 .
C17 H17B 0.9800 .
C17 H17C 0.9800 .
C18 H18A 0.9900 .
C18 H18B 0.9900 .
C19 C20 1.504(6) .
C19 H19A 0.9900 .
C19 H19B 0.9900 .
C20 C25 1.383(6) .
C20 C21 1.397(6) .
C21 C22 1.410(6) .
C22 C23 1.397(7) .
C22 C26 1.541(6) .
C23 C24 1.402(7) .
C23 H23 0.9500 .
C24 C25 1.395(6) .
C24 C30 1.532(7) .
C25 H25 0.9500 .
C26 C29 1.523(7) .
C26 C27 1.540(8) .
C26 C28 1.541(7) .
C27 H27A 0.9800 .
C27 H27B 0.9800 .
C27 H27C 0.9800 .
C28 H28A 0.9800 .
C28 H28B 0.9800 .
C28 H28C 0.9800 .
C29 H29A 0.9800 .
C29 H29B 0.9800 .
C29 H29C 0.9800 .
C30 C31 1.524(7) .
C30 C33 1.531(8) .
C30 C32 1.545(7) .
C31 H31A 0.9800 .
C31 H31B 0.9800 .
C31 H31C 0.9800 .
C32 H32A 0.9800 .
C32 H32B 0.9800 .
C32 H32C 0.9800 .
C33 H33A 0.9800 .
C33 H33B 0.9800 .
C33 H33C 0.9800 .
C34 C39 1.377(6) .
C34 C35 1.389(6) .
C35 C36 1.400(7) .
C35 H35 0.9500 .
C36 C37 1.389(7) .
C36 H36 0.9500 .
C37 C38 1.383(6) .
C37 H37 0.9500 .
C38 C39 1.395(6) .
C38 H38 0.9500 .
C100 C102 1.355(15) 3_665
C100 C202 1.355(15) 3_665
C100 C101 1.385(14) .
C100 H100 0.9500 .
C101 C102 1.381(14) .
C101 C202 1.381(14) .
C101 H101 0.9500 .
C103 C202 1.59(2) .
C103 H12D 0.9800 .
C103 H11D 0.9800 .
C103 H10D 0.9800 .
C104 C105 1.551(19) .
C104 H10A 0.9800 .
C104 H10B 0.9800 .
C104 H10C 0.9800 .
C105 C106 1.3900 .
C105 C110 1.3900 .
C106 C107 1.3900 .
C106 H106 0.9500 .
C107 C108 1.3900 .
C107 H107 0.9500 .
C108 C109 1.3900 .
C108 H108 0.9500 .
C109 C110 1.3900 .
C109 H109 0.9500 .
C110 H110 0.9500 .
C202 C100 1.355(12) 3_665
C102 C100 1.355(12) 3_665
C102 H102 0.9500 .
